data_7025051
loop_
_publ_author_name
'Patra, Ranjan'
'Bhowmik, Susovan'
'Ghosh, Sudip Kumar'
'Rath, Sankar Prasad'

_publ_section_title
;
 Effects of axial pyridine coordination on a saddle-distorted porphyrin
 macrocycle: stabilization of hexa-coordinated high-spin Fe(III) and
 air-stable low-spin iron(II) porphyrinates.
;
_journal_issue 25
_journal_name_full 'Dalton transactions (Cambridge, England : 2003)'
_journal_page_first 5795
_journal_page_last 5806
_journal_paper_doi 10.1039/b924742d
_journal_volume 39
_journal_year 2010
_chemical_formula_sum 'C46 H48 Cl2 Fe N10 O8'
_chemical_formula_weight 995.69
_chemical_name_common Fe(tn-OEP)(3-Cl-pyridine)2
_chemical_name_systematic
;
?
;
_space_group_IT_number 61
_symmetry_cell_setting orthorhombic
_symmetry_space_group_name_Hall '-P 2ac 2ab'
_symmetry_space_group_name_H-M 'P b c a'
_atom_sites_solution_hydrogens geom
_atom_sites_solution_primary direct
_atom_sites_solution_secondary difmap
_audit_creation_method SHELXL-97
_cell_angle_alpha 90.00
_cell_angle_beta 90.00
_cell_angle_gamma 90.00
_cell_formula_units_Z 8
_cell_length_a 13.3561(10)
_cell_length_b 25.439(2)
_cell_length_c 27.699(2)
_cell_measurement_reflns_used 999
_cell_measurement_temperature 100(2)
_cell_measurement_theta_max 27.0
_cell_measurement_theta_min 2.5
_cell_volume 9411.2(12)
_computing_cell_refinement 'Bruker SAINT'
_computing_data_collection 'Bruker APEX'
_computing_data_reduction 'Bruker SAINT'
_computing_molecular_graphics 'SHELXL 5.1, XP (Sheldrick, 1994)'
_computing_publication_material 'SHELXS-97 (Sheldrick, 1990)'
_computing_structure_refinement 'SHELXL-97 (Sheldrick, 1997)'
_computing_structure_solution 'SHELXS-97 (Sheldrick, 1990)'
_diffrn_ambient_temperature 100(2)
_diffrn_measured_fraction_theta_full 1.000
_diffrn_measured_fraction_theta_max 1.000
_diffrn_measurement_device_type 'Bruker SMART APEX'
_diffrn_measurement_method \w
_diffrn_radiation_monochromator graphite
_diffrn_radiation_source 'fine-focus sealed tube'
_diffrn_radiation_type MoK\a
_diffrn_radiation_wavelength 0.71073
_diffrn_reflns_av_R_equivalents 0.0846
_diffrn_reflns_av_sigmaI/netI 0.0593
_diffrn_reflns_limit_h_max 16
_diffrn_reflns_limit_h_min -9
_diffrn_reflns_limit_k_max 31
_diffrn_reflns_limit_k_min -31
_diffrn_reflns_limit_l_max 33
_diffrn_reflns_limit_l_min -34
_diffrn_reflns_number 51053
_diffrn_reflns_theta_full 26.00
_diffrn_reflns_theta_max 26.00
_diffrn_reflns_theta_min 2.12
_diffrn_standards_number 0
_exptl_absorpt_coefficient_mu 0.498
_exptl_absorpt_correction_T_max 0.9290
_exptl_absorpt_correction_T_min 0.8649
_exptl_absorpt_correction_type multi-scan
_exptl_absorpt_process_details SADABS
_exptl_crystal_colour 'Dark green'
_exptl_crystal_density_diffrn 1.405
_exptl_crystal_density_method 'not measured'
_exptl_crystal_description Block
_exptl_crystal_F_000 4144
_exptl_crystal_size_max 0.30
_exptl_crystal_size_mid 0.25
_exptl_crystal_size_min 0.15
_refine_diff_density_max 0.577
_refine_diff_density_min -0.338
_refine_diff_density_rms 0.076
_refine_ls_extinction_method none
_refine_ls_goodness_of_fit_ref 1.032
_refine_ls_hydrogen_treatment constr
_refine_ls_matrix_type full
_refine_ls_number_parameters 622
_refine_ls_number_reflns 9247
_refine_ls_number_restraints 0
_refine_ls_restrained_S_all 1.032
_refine_ls_R_factor_all 0.0905
_refine_ls_R_factor_gt 0.0558
_refine_ls_shift/su_max 0.001
_refine_ls_shift/su_mean 0.000
_refine_ls_structure_factor_coef Fsqd
_refine_ls_weighting_details 'calc w=1/[\s^2^(Fo^2^)+(0.0618P)^2^+3.5508P] where P=(Fo^2^+2Fc^2^)/3'
_refine_ls_weighting_scheme calc
_refine_ls_wR_factor_gt 0.1198
_refine_ls_wR_factor_ref 0.1381
_reflns_number_gt 6266
_reflns_number_total 9247
_reflns_threshold_expression >2sigma(I)
_cod_data_source_file b924742d.txt
_cod_data_source_block 2octa
_cod_depositor_comments
;
The following automatic conversions were performed:

'_symmetry_cell_setting' value 'Orthorhombic' changed to
'orthorhombic' according to
/home/saulius/struct/CIF-dictionaries/cif_core.dic dictionary named
'cif_core.dic' version 2.4.2 from 2011-04-26.

Automatic conversion script
Id: cif_fix_values 1891 2012-01-12 08:04:46Z andrius 
;
_cod_original_cell_volume 9411.1(12)
_cod_original_sg_symbol_H-M Pbca
_cod_database_code 7025051

loop_
_symmetry_equiv_pos_as_xyz
'x, y, z'
'-x+1/2, -y, z+1/2'
'-x, y+1/2, -z+1/2'
'x+1/2, -y+1/2, -z'
'-x, -y, -z'
'x-1/2, y, -z-1/2'
'x, -y-1/2, z-1/2'
'-x-1/2, y-1/2, z'

loop_
_atom_site_label
_atom_site_type_symbol
_atom_site_fract_x
_atom_site_fract_y
_atom_site_fract_z
_atom_site_U_iso_or_equiv
_atom_site_adp_type
_atom_site_occupancy
_atom_site_symmetry_multiplicity
_atom_site_calc_flag
_atom_site_refinement_flags
_atom_site_disorder_assembly
_atom_site_disorder_group
Fe1 Fe -0.55309(3) 0.142010(15) 0.878755(15) 0.02309(12) Uani 1 1 d . . .
Cl1 Cl -0.76289(12) 0.19903(7) 0.71447(5) 0.0594(4) Uani 0.65 1 d P . .
Cl1A Cl -0.3927(3) 0.11119(12) 0.69640(10) 0.0632(9) Uani 0.35 1 d P . .
Cl2 Cl -0.59011(8) 0.01875(4) 1.04298(3) 0.0542(3) Uani 1 1 d . . .
O1 O -0.7085(2) -0.03433(10) 0.79766(9) 0.0504(7) Uani 1 1 d . . .
O2 O -0.6391(2) -0.06824(9) 0.86105(10) 0.0558(7) Uani 1 1 d . . .
O3 O -0.20886(19) 0.05631(11) 0.93846(11) 0.0583(8) Uani 1 1 d . . .
O4 O -0.14768(19) 0.09346(11) 0.87515(10) 0.0568(7) Uani 1 1 d . . .
O5 O -0.4005(2) 0.33087(10) 0.82536(10) 0.0524(7) Uani 1 1 d . . .
O6 O -0.46958(19) 0.35391(9) 0.89335(10) 0.0502(7) Uani 1 1 d . . .
O7 O -0.95399(18) 0.19159(10) 0.89075(10) 0.0508(7) Uani 1 1 d . . .
O8 O -0.89378(18) 0.21399(9) 0.96048(10) 0.0459(6) Uani 1 1 d . . .
N1 N -0.68246(18) 0.10567(9) 0.88056(9) 0.0249(5) Uani 1 1 d . . .
N2 N -0.48436(19) 0.07502(9) 0.86814(9) 0.0251(6) Uani 1 1 d . . .
N3 N -0.42275(18) 0.17783(9) 0.88278(9) 0.0254(6) Uani 1 1 d . . .
N4 N -0.62111(18) 0.21013(9) 0.88340(9) 0.0240(5) Uani 1 1 d . . .
N5 N -0.6611(2) -0.03084(10) 0.83513(11) 0.0399(7) Uani 1 1 d . . .
N6 N -0.2170(2) 0.08197(11) 0.90205(11) 0.0368(7) Uani 1 1 d . . .
N7 N -0.4469(2) 0.32139(10) 0.86237(12) 0.0398(7) Uani 1 1 d . . .
N8 N -0.8853(2) 0.19585(10) 0.91996(12) 0.0372(7) Uani 1 1 d . . .
N9 N -0.56022(19) 0.14986(9) 0.80666(9) 0.0268(6) Uani 1 1 d . . .
N10 N -0.54741(17) 0.13412(9) 0.95015(8) 0.0234(5) Uani 1 1 d . . .
C1 C -0.7680(2) 0.12472(12) 0.90244(11) 0.0285(7) Uani 1 1 d . . .
C2 C -0.8367(2) 0.08200(12) 0.91344(12) 0.0321(7) Uani 1 1 d . . .
C3 C -0.7977(2) 0.03808(12) 0.89228(12) 0.0339(8) Uani 1 1 d . . .
C4 C -0.7012(2) 0.05320(11) 0.87259(11) 0.0284(7) Uani 1 1 d . . .
C5 C -0.6278(2) 0.02177(11) 0.85087(11) 0.0294(7) Uani 1 1 d . . .
C6 C -0.5259(2) 0.03139(11) 0.84630(11) 0.0302(7) Uani 1 1 d . . .
C7 C -0.4475(3) -0.00208(12) 0.82635(12) 0.0352(8) Uani 1 1 d . . .
C8 C -0.3592(3) 0.01865(12) 0.84111(11) 0.0328(7) Uani 1 1 d . . .
C9 C -0.3827(2) 0.06602(12) 0.86793(11) 0.0300(7) Uani 1 1 d . . .
C10 C -0.3182(2) 0.10216(12) 0.88994(11) 0.0280(7) Uani 1 1 d . . .
C11 C -0.3352(2) 0.15474(12) 0.89906(11) 0.0280(7) Uani 1 1 d . . .
C12 C -0.2657(2) 0.19464(12) 0.91606(11) 0.0315(7) Uani 1 1 d . . .
C13 C -0.3060(2) 0.24167(13) 0.90366(12) 0.0326(7) Uani 1 1 d . . .
C14 C -0.4045(2) 0.23096(11) 0.88354(11) 0.0283(7) Uani 1 1 d . . .
C15 C -0.4794(2) 0.26607(11) 0.86997(11) 0.0290(7) Uani 1 1 d . . .
C16 C -0.5814(2) 0.25750(11) 0.86778(10) 0.0272(7) Uani 1 1 d . . .
C17 C -0.6613(2) 0.29462(11) 0.85702(11) 0.0291(7) Uani 1 1 d . . .
C18 C -0.7477(2) 0.27196(11) 0.87236(11) 0.0299(7) Uani 1 1 d . . .
C19 C -0.7217(2) 0.21900(11) 0.88841(11) 0.0261(7) Uani 1 1 d . . .
C20 C -0.7844(2) 0.17868(12) 0.90462(11) 0.0271(7) Uani 1 1 d . . .
C21 C -0.9259(3) 0.08347(13) 0.94633(14) 0.0431(9) Uani 1 1 d . . .
H21A H -0.9662 0.0512 0.9415 0.052 Uiso 1 1 calc R . .
H21B H -0.9683 0.1140 0.9378 0.052 Uiso 1 1 calc R . .
C22 C -0.8956(3) 0.08739(16) 0.99910(14) 0.0550(11) Uani 1 1 d . . .
H22A H -0.9557 0.0883 1.0194 0.082 Uiso 1 1 calc R . .
H22B H -0.8567 0.1196 1.0042 0.082 Uiso 1 1 calc R . .
H22C H -0.8547 0.0568 1.0078 0.082 Uiso 1 1 calc R . .
C23 C -0.8462(3) -0.01539(13) 0.89343(13) 0.0441(9) Uani 1 1 d . . .
H23A H -0.8277 -0.0348 0.8637 0.053 Uiso 1 1 calc R . .
H23B H -0.9198 -0.0110 0.8935 0.053 Uiso 1 1 calc R . .
C24 C -0.8155(3) -0.04801(15) 0.93748(16) 0.0643(12) Uani 1 1 d . . .
H24A H -0.8461 -0.0829 0.9354 0.096 Uiso 1 1 calc R . .
H24B H -0.8383 -0.0304 0.9670 0.096 Uiso 1 1 calc R . .
H24C H -0.7425 -0.0516 0.9383 0.096 Uiso 1 1 calc R . .
C25 C -0.4592(3) -0.04689(14) 0.79123(14) 0.0497(10) Uani 1 1 d . . .
H25A H -0.5137 -0.0703 0.8024 0.060 Uiso 1 1 calc R . .
H25B H -0.3966 -0.0676 0.7905 0.060 Uiso 1 1 calc R . .
C26 C -0.4832(3) -0.02756(17) 0.74043(14) 0.0613(12) Uani 1 1 d . . .
H26A H -0.4926 -0.0578 0.7190 0.092 Uiso 1 1 calc R . .
H26B H -0.4276 -0.0060 0.7285 0.092 Uiso 1 1 calc R . .
H26C H -0.5446 -0.0065 0.7411 0.092 Uiso 1 1 calc R . .
C27 C -0.2563(3) -0.00259(14) 0.82734(13) 0.0452(9) Uani 1 1 d . . .
H27A H -0.2076 0.0268 0.8273 0.054 Uiso 1 1 calc R . .
H27B H -0.2594 -0.0170 0.7942 0.054 Uiso 1 1 calc R . .
C28 C -0.2187(3) -0.04542(16) 0.86148(16) 0.0631(12) Uani 1 1 d . . .
H28A H -0.1541 -0.0587 0.8500 0.095 Uiso 1 1 calc R . .
H28B H -0.2673 -0.0743 0.8624 0.095 Uiso 1 1 calc R . .
H28C H -0.2107 -0.0308 0.8940 0.095 Uiso 1 1 calc R . .
C29 C -0.1738(2) 0.18803(14) 0.94701(13) 0.0418(9) Uani 1 1 d . . .
H29A H -0.1279 0.2179 0.9413 0.050 Uiso 1 1 calc R . .
H29B H -0.1386 0.1554 0.9375 0.050 Uiso 1 1 calc R . .
C30 C -0.1992(3) 0.18539(17) 1.00021(14) 0.0550(11) Uani 1 1 d . . .
H30A H -0.1374 0.1824 1.0191 0.082 Uiso 1 1 calc R . .
H30B H -0.2416 0.1546 1.0063 0.082 Uiso 1 1 calc R . .
H30C H -0.2351 0.2174 1.0097 0.082 Uiso 1 1 calc R . .
C31 C -0.2535(3) 0.29422(13) 0.90966(13) 0.0392(8) Uani 1 1 d . . .
H31A H -0.2169 0.2947 0.9407 0.047 Uiso 1 1 calc R . .
H31B H -0.3038 0.3228 0.9103 0.047 Uiso 1 1 calc R . .
C32 C -0.1798(3) 0.30354(15) 0.86809(15) 0.0543(11) Uani 1 1 d . . .
H32A H -0.1492 0.3383 0.8716 0.082 Uiso 1 1 calc R . .
H32B H -0.2157 0.3017 0.8373 0.082 Uiso 1 1 calc R . .
H32C H -0.1275 0.2765 0.8688 0.082 Uiso 1 1 calc R . .
C33 C -0.6542(3) 0.34378(12) 0.82735(13) 0.0379(8) Uani 1 1 d . . .
H33A H -0.5998 0.3663 0.8401 0.046 Uiso 1 1 calc R . .
H33B H -0.7178 0.3636 0.8297 0.046 Uiso 1 1 calc R . .
C34 C -0.6331(3) 0.33056(14) 0.77462(13) 0.0513(10) Uani 1 1 d . . .
H34A H -0.6354 0.3628 0.7553 0.077 Uiso 1 1 calc R . .
H34B H -0.6838 0.3058 0.7628 0.077 Uiso 1 1 calc R . .
H34C H -0.5666 0.3145 0.7719 0.077 Uiso 1 1 calc R . .
C35 C -0.8494(3) 0.29662(13) 0.86726(14) 0.0427(9) Uani 1 1 d . . .
H35A H -0.8434 0.3349 0.8728 0.051 Uiso 1 1 calc R . .
H35B H -0.8941 0.2822 0.8925 0.051 Uiso 1 1 calc R . .
C36 C -0.8977(3) 0.28743(18) 0.81758(16) 0.0623(12) Uani 1 1 d . . .
H36A H -0.9649 0.3029 0.8172 0.094 Uiso 1 1 calc R . .
H36B H -0.9025 0.2496 0.8114 0.094 Uiso 1 1 calc R . .
H36C H -0.8565 0.3039 0.7925 0.094 Uiso 1 1 calc R . .
C37 C -0.6446(3) 0.16708(12) 0.78532(12) 0.0333(8) Uani 1 1 d . . .
H37A H -0.7013 0.1742 0.8049 0.040 Uiso 1 1 calc R . .
C38 C -0.6521(3) 0.17488(14) 0.73621(12) 0.0409(9) Uani 1 1 d . . .
H38A H -0.7133 0.1885 0.7225 0.049 Uiso 0.35 1 d P A 1
C39 C -0.5721(3) 0.16333(16) 0.70659(13) 0.0508(10) Uani 1 1 d . . .
H39A H -0.5756 0.1683 0.6726 0.061 Uiso 1 1 calc R . .
C40 C -0.4871(3) 0.14428(17) 0.72837(13) 0.0550(11) Uani 1 1 d . . .
H40A H -0.4297 0.1347 0.7088 0.066 Uiso 0.65 1 d P B 2
C41 C -0.4830(3) 0.13872(13) 0.77783(12) 0.0387(8) Uani 1 1 d . . .
H41A H -0.4226 0.1264 0.7920 0.046 Uiso 1 1 calc R . .
C42 C -0.5663(2) 0.08726(11) 0.97097(12) 0.0295(7) Uani 1 1 d . . .
H42A H -0.5847 0.0584 0.9511 0.035 Uiso 1 1 calc R . .
C43 C -0.5597(2) 0.07977(12) 1.02003(12) 0.0337(8) Uani 1 1 d . . .
C44 C -0.5312(3) 0.11999(14) 1.04977(12) 0.0407(9) Uani 1 1 d . . .
H44A H -0.5236 0.1149 1.0836 0.049 Uiso 1 1 calc R . .
C45 C -0.5139(3) 0.16811(14) 1.02871(12) 0.0403(8) Uani 1 1 d . . .
H45A H -0.4958 0.1973 1.0482 0.048 Uiso 1 1 calc R . .
C46 C -0.5228(2) 0.17420(12) 0.97974(11) 0.0315(7) Uani 1 1 d . . .
H46A H -0.5111 0.2079 0.9661 0.038 Uiso 1 1 calc R . .

loop_
_atom_site_aniso_label
_atom_site_aniso_U_11
_atom_site_aniso_U_22
_atom_site_aniso_U_33
_atom_site_aniso_U_23
_atom_site_aniso_U_13
_atom_site_aniso_U_12
Fe1 0.0270(2) 0.0148(2) 0.0274(2) 0.00130(17) 0.00156(18) -0.00036(17)
Cl1 0.0539(10) 0.0817(12) 0.0426(9) 0.0140(8) -0.0190(7) -0.0077(8)
Cl1A 0.079(2) 0.0641(19) 0.0463(17) 0.0003(14) 0.0347(15) 0.0182(16)
Cl2 0.0772(7) 0.0378(5) 0.0475(6) 0.0175(4) 0.0172(5) 0.0067(5)
O1 0.0619(18) 0.0424(15) 0.0469(16) -0.0105(12) -0.0106(13) -0.0082(13)
O2 0.0681(19) 0.0201(13) 0.079(2) 0.0062(13) -0.0139(15) -0.0021(12)
O3 0.0437(17) 0.0581(18) 0.073(2) 0.0253(16) -0.0116(14) 0.0027(13)
O4 0.0368(16) 0.0684(19) 0.0653(19) -0.0026(15) 0.0181(13) 0.0051(13)
O5 0.0555(17) 0.0425(15) 0.0591(18) 0.0167(13) 0.0046(14) -0.0164(13)
O6 0.0569(18) 0.0221(12) 0.0716(18) -0.0122(12) -0.0102(13) -0.0046(11)
O7 0.0305(15) 0.0522(16) 0.0698(19) 0.0140(13) -0.0046(13) 0.0031(12)
O8 0.0470(16) 0.0356(14) 0.0551(17) -0.0008(12) 0.0175(12) 0.0059(11)
N1 0.0296(15) 0.0155(12) 0.0296(14) 0.0012(10) 0.0000(11) -0.0013(10)
N2 0.0291(14) 0.0181(12) 0.0281(14) 0.0016(10) 0.0026(11) 0.0021(10)
N3 0.0269(14) 0.0211(13) 0.0283(14) 0.0014(11) 0.0029(11) 0.0007(10)
N4 0.0267(14) 0.0152(12) 0.0302(14) 0.0020(10) 0.0015(11) -0.0026(10)
N5 0.0470(19) 0.0219(15) 0.051(2) -0.0043(13) -0.0022(15) 0.0010(13)
N6 0.0331(17) 0.0311(16) 0.0463(18) -0.0009(14) 0.0035(14) 0.0018(12)
N7 0.0402(17) 0.0217(14) 0.058(2) 0.0065(14) -0.0089(15) -0.0091(13)
N8 0.0361(18) 0.0242(14) 0.051(2) 0.0086(14) 0.0077(15) 0.0016(12)
N9 0.0338(15) 0.0165(12) 0.0300(14) -0.0016(10) 0.0024(11) -0.0021(11)
N10 0.0211(13) 0.0194(12) 0.0297(14) 0.0012(10) 0.0031(10) 0.0014(10)
C1 0.0326(19) 0.0227(15) 0.0302(17) 0.0030(13) 0.0005(14) -0.0019(13)
C2 0.0281(18) 0.0277(17) 0.041(2) 0.0073(14) 0.0010(14) -0.0049(14)
C3 0.037(2) 0.0226(17) 0.042(2) 0.0075(14) -0.0032(15) -0.0052(14)
C4 0.0344(19) 0.0183(15) 0.0323(18) 0.0051(13) -0.0016(14) -0.0012(13)
C5 0.042(2) 0.0132(14) 0.0330(18) 0.0007(13) -0.0045(14) -0.0033(13)
C6 0.040(2) 0.0216(16) 0.0288(17) 0.0003(13) -0.0012(14) 0.0042(14)
C7 0.047(2) 0.0238(16) 0.0347(19) -0.0038(14) -0.0002(15) 0.0115(15)
C8 0.041(2) 0.0249(17) 0.0326(18) 0.0030(14) 0.0009(15) 0.0065(14)
C9 0.0350(19) 0.0250(16) 0.0299(18) 0.0047(13) 0.0041(14) 0.0061(14)
C10 0.0255(18) 0.0299(17) 0.0288(18) 0.0034(13) 0.0053(13) 0.0045(13)
C11 0.0222(17) 0.0285(17) 0.0334(18) 0.0079(13) 0.0035(13) -0.0021(13)
C12 0.0266(18) 0.0322(18) 0.0357(19) -0.0011(14) 0.0023(14) -0.0020(14)
C13 0.0286(18) 0.0310(18) 0.0382(19) -0.0001(15) 0.0026(14) -0.0080(14)
C14 0.0320(18) 0.0206(15) 0.0324(18) -0.0012(13) 0.0060(14) -0.0055(13)
C15 0.0371(19) 0.0181(15) 0.0317(18) 0.0013(13) -0.0006(14) -0.0063(13)
C16 0.0340(18) 0.0174(15) 0.0301(17) -0.0013(13) 0.0011(13) -0.0014(12)
C17 0.040(2) 0.0186(15) 0.0287(17) 0.0005(13) -0.0023(14) 0.0021(13)
C18 0.0365(19) 0.0179(15) 0.0353(18) -0.0005(13) 0.0024(14) 0.0017(13)
C19 0.0299(18) 0.0198(15) 0.0287(17) -0.0019(12) 0.0014(13) 0.0024(12)
C20 0.0247(17) 0.0243(16) 0.0323(18) 0.0011(13) 0.0024(13) 0.0013(12)
C21 0.037(2) 0.0307(19) 0.062(3) 0.0088(17) 0.0110(17) -0.0049(15)
C22 0.060(3) 0.051(2) 0.054(3) 0.0023(19) 0.023(2) -0.003(2)
C23 0.051(2) 0.0249(18) 0.057(2) 0.0034(16) 0.0025(18) -0.0138(16)
C24 0.089(3) 0.038(2) 0.066(3) 0.014(2) -0.001(2) -0.017(2)
C25 0.053(3) 0.036(2) 0.060(3) -0.0168(18) -0.0011(19) 0.0149(18)
C26 0.070(3) 0.068(3) 0.046(2) -0.023(2) -0.004(2) 0.010(2)
C27 0.044(2) 0.041(2) 0.050(2) -0.0051(18) 0.0075(17) 0.0117(17)
C28 0.061(3) 0.050(3) 0.079(3) 0.004(2) 0.010(2) 0.024(2)
C29 0.031(2) 0.037(2) 0.057(2) -0.0036(17) -0.0047(16) 0.0008(15)
C30 0.048(3) 0.065(3) 0.052(3) 0.012(2) -0.0123(19) 0.000(2)
C31 0.036(2) 0.0309(18) 0.050(2) -0.0001(16) -0.0033(16) -0.0101(15)
C32 0.054(3) 0.046(2) 0.063(3) 0.006(2) -0.002(2) -0.0199(19)
C33 0.042(2) 0.0198(16) 0.052(2) 0.0064(15) -0.0028(16) 0.0003(14)
C34 0.071(3) 0.037(2) 0.046(2) 0.0172(18) -0.0020(19) -0.0113(19)
C35 0.038(2) 0.0269(18) 0.063(3) 0.0133(17) 0.0073(18) 0.0093(15)
C36 0.039(2) 0.076(3) 0.072(3) 0.025(2) -0.007(2) 0.004(2)
C37 0.036(2) 0.0267(17) 0.037(2) -0.0004(14) -0.0002(15) -0.0048(14)
C38 0.043(2) 0.044(2) 0.036(2) 0.0053(16) -0.0068(16) -0.0107(17)
C39 0.058(3) 0.064(3) 0.030(2) 0.0046(18) -0.0019(18) -0.009(2)
C40 0.058(3) 0.073(3) 0.033(2) -0.001(2) 0.0101(18) 0.008(2)
C41 0.046(2) 0.0346(19) 0.036(2) 0.0015(15) 0.0022(16) 0.0046(16)
C42 0.0293(18) 0.0233(16) 0.0359(19) 0.0054(14) 0.0033(14) 0.0004(13)
C43 0.0363(19) 0.0294(17) 0.0354(19) 0.0098(15) 0.0069(15) 0.0067(14)
C44 0.047(2) 0.047(2) 0.0274(19) 0.0041(16) 0.0022(15) 0.0051(17)
C45 0.049(2) 0.038(2) 0.034(2) -0.0052(16) -0.0070(16) -0.0015(16)
C46 0.0350(19) 0.0225(16) 0.0370(19) -0.0003(14) -0.0001(14) -0.0021(13)

loop_
_atom_type_symbol
_atom_type_description
_atom_type_scat_dispersion_real
_atom_type_scat_dispersion_imag
_atom_type_scat_source
C C 0.0033 0.0016 'International Tables Vol C Tables 4.2.6.8 and 6.1.1.4'
H H 0.0000 0.0000 'International Tables Vol C Tables 4.2.6.8 and 6.1.1.4'
N N 0.0061 0.0033 'International Tables Vol C Tables 4.2.6.8 and 6.1.1.4'
O O 0.0106 0.0060 'International Tables Vol C Tables 4.2.6.8 and 6.1.1.4'
Fe Fe 0.3463 0.8444 'International Tables Vol C Tables 4.2.6.8 and 6.1.1.4'
Cl Cl 0.1484 0.1585 'International Tables Vol C Tables 4.2.6.8 and 6.1.1.4'

loop_
_geom_angle_atom_site_label_1
_geom_angle_atom_site_label_2
_geom_angle_atom_site_label_3
_geom_angle
N2 Fe1 N1 90.38(10)
N2 Fe1 N4 175.08(10)
N1 Fe1 N4 90.38(10)
N2 Fe1 N3 89.82(10)
N1 Fe1 N3 175.27(10)
N4 Fe1 N3 89.82(10)
N2 Fe1 N10 92.50(10)
N1 Fe1 N10 87.75(10)
N4 Fe1 N10 92.39(10)
N3 Fe1 N10 87.52(10)
N2 Fe1 N9 87.68(10)
N1 Fe1 N9 91.74(10)
N4 Fe1 N9 87.44(10)
N3 Fe1 N9 92.99(10)
N10 Fe1 N9 179.46(10)
C38 Cl1 H38A 3.3
C40 Cl1A H40A 16.1
C4 N1 C1 105.1(2)
C4 N1 Fe1 127.8(2)
C1 N1 Fe1 125.09(19)
C9 N2 C6 105.1(2)
C9 N2 Fe1 127.4(2)
C6 N2 Fe1 125.3(2)
C14 N3 C11 105.3(2)
C14 N3 Fe1 127.8(2)
C11 N3 Fe1 124.70(19)
C19 N4 C16 105.3(2)
C19 N4 Fe1 127.37(19)
C16 N4 Fe1 124.8(2)
O1 N5 O2 124.5(3)
O1 N5 C5 118.3(3)
O2 N5 C5 117.2(3)
O3 N6 O4 124.7(3)
O3 N6 C10 117.3(3)
O4 N6 C10 118.0(3)
O5 N7 O6 125.3(3)
O5 N7 C15 116.9(3)
O6 N7 C15 117.8(3)
O8 N8 O7 124.8(3)
O8 N8 C20 117.4(3)
O7 N8 C20 117.7(3)
C41 N9 C37 116.9(3)
C41 N9 Fe1 122.5(2)
C37 N9 Fe1 120.6(2)
C42 N10 C46 117.0(3)
C42 N10 Fe1 120.5(2)
C46 N10 Fe1 122.5(2)
N1 C1 C20 119.7(3)
N1 C1 C2 110.6(3)
C20 C1 C2 128.9(3)
C3 C2 C1 106.3(3)
C3 C2 C21 125.8(3)
C1 C2 C21 127.6(3)
C2 C3 C4 106.5(3)
C2 C3 C23 124.4(3)
C4 C3 C23 129.0(3)
N1 C4 C5 119.7(3)
N1 C4 C3 111.0(3)
C5 C4 C3 129.1(3)
C6 C5 C4 128.6(3)
C6 C5 N5 115.3(3)
C4 C5 N5 115.7(3)
N2 C6 C5 119.7(3)
N2 C6 C7 110.3(3)
C5 C6 C7 129.5(3)
C8 C7 C6 106.5(3)
C8 C7 C25 125.5(3)
C6 C7 C25 127.7(3)
C7 C8 C9 106.8(3)
C7 C8 C27 124.8(3)
C9 C8 C27 128.1(3)
N2 C9 C10 119.7(3)
N2 C9 C8 110.7(3)
C10 C9 C8 129.5(3)
C11 C10 C9 128.0(3)
C11 C10 N6 116.3(3)
C9 C10 N6 115.6(3)
C10 C11 N3 119.4(3)
C10 C11 C12 129.2(3)
N3 C11 C12 110.4(3)
C13 C12 C11 106.3(3)
C13 C12 C29 124.5(3)
C11 C12 C29 128.8(3)
C12 C13 C14 106.9(3)
C12 C13 C31 124.4(3)
C14 C13 C31 128.7(3)
N3 C14 C15 120.0(3)
N3 C14 C13 110.5(3)
C15 C14 C13 129.3(3)
C16 C15 C14 128.2(3)
C16 C15 N7 115.5(3)
C14 C15 N7 115.8(3)
C15 C16 N4 120.1(3)
C15 C16 C17 129.0(3)
N4 C16 C17 110.3(3)
C18 C17 C16 106.5(3)
C18 C17 C33 125.4(3)
C16 C17 C33 127.3(3)
C17 C18 C19 106.6(3)
C17 C18 C35 124.1(3)
C19 C18 C35 128.9(3)
N4 C19 C20 119.9(3)
N4 C19 C18 110.8(3)
C20 C19 C18 129.2(3)
C1 C20 C19 128.0(3)
C1 C20 N8 116.6(3)
C19 C20 N8 114.9(3)
C2 C21 C22 111.9(3)
C2 C21 H21A 109.2
C22 C21 H21A 109.2
C2 C21 H21B 109.2
C22 C21 H21B 109.2
H21A C21 H21B 107.9
C21 C22 H22A 109.5
C21 C22 H22B 109.5
H22A C22 H22B 109.5
C21 C22 H22C 109.5
H22A C22 H22C 109.5
H22B C22 H22C 109.5
C3 C23 C24 113.0(3)
C3 C23 H23A 109.0
C24 C23 H23A 109.0
C3 C23 H23B 109.0
C24 C23 H23B 109.0
H23A C23 H23B 107.8
C23 C24 H24A 109.5
C23 C24 H24B 109.5
H24A C24 H24B 109.5
C23 C24 H24C 109.5
H24A C24 H24C 109.5
H24B C24 H24C 109.5
C7 C25 C26 111.9(3)
C7 C25 H25A 109.2
C26 C25 H25A 109.2
C7 C25 H25B 109.2
C26 C25 H25B 109.2
H25A C25 H25B 107.9
C25 C26 H26A 109.5
C25 C26 H26B 109.5
H26A C26 H26B 109.5
C25 C26 H26C 109.5
H26A C26 H26C 109.5
H26B C26 H26C 109.5
C8 C27 C28 113.2(3)
C8 C27 H27A 108.9
C28 C27 H27A 108.9
C8 C27 H27B 108.9
C28 C27 H27B 108.9
H27A C27 H27B 107.8
C27 C28 H28A 109.5
C27 C28 H28B 109.5
H28A C28 H28B 109.5
C27 C28 H28C 109.5
H28A C28 H28C 109.5
H28B C28 H28C 109.5
C12 C29 C30 112.1(3)
C12 C29 H29A 109.2
C30 C29 H29A 109.2
C12 C29 H29B 109.2
C30 C29 H29B 109.2
H29A C29 H29B 107.9
C29 C30 H30A 109.5
C29 C30 H30B 109.5
H30A C30 H30B 109.5
C29 C30 H30C 109.5
H30A C30 H30C 109.5
H30B C30 H30C 109.5
C13 C31 C32 110.5(3)
C13 C31 H31A 109.5
C32 C31 H31A 109.5
C13 C31 H31B 109.5
C32 C31 H31B 109.5
H31A C31 H31B 108.1
C31 C32 H32A 109.5
C31 C32 H32B 109.5
H32A C32 H32B 109.5
C31 C32 H32C 109.5
H32A C32 H32C 109.5
H32B C32 H32C 109.5
C17 C33 C34 110.7(3)
C17 C33 H33A 109.5
C34 C33 H33A 109.5
C17 C33 H33B 109.5
C34 C33 H33B 109.5
H33A C33 H33B 108.1
C33 C34 H34A 109.5
C33 C34 H34B 109.5
H34A C34 H34B 109.5
C33 C34 H34C 109.5
H34A C34 H34C 109.5
H34B C34 H34C 109.5
C18 C35 C36 113.6(3)
C18 C35 H35A 108.9
C36 C35 H35A 108.9
C18 C35 H35B 108.9
C36 C35 H35B 108.9
H35A C35 H35B 107.7
C35 C36 H36A 109.5
C35 C36 H36B 109.5
H36A C36 H36B 109.5
C35 C36 H36C 109.5
H36A C36 H36C 109.5
H36B C36 H36C 109.5
N9 C37 C38 122.8(3)
N9 C37 H37A 118.6
C38 C37 H37A 118.6
C37 C38 C39 120.0(3)
C37 C38 Cl1 117.5(3)
C39 C38 Cl1 122.5(3)
C37 C38 H38A 120.0
C39 C38 H38A 120.0
Cl1 C38 H38A 2.5
C40 C39 C38 117.0(3)
C40 C39 H39A 121.5
C38 C39 H39A 121.5
C39 C40 C41 120.4(4)
C39 C40 Cl1A 122.8(3)
C41 C40 Cl1A 115.0(3)
C39 C40 H40A 119.8
C41 C40 H40A 119.8
Cl1A C40 H40A 14.1
N9 C41 C40 122.8(3)
N9 C41 H41A 118.6
C40 C41 H41A 118.6
N10 C42 C43 122.2(3)
N10 C42 H42A 118.9
C43 C42 H42A 118.9
C44 C43 C42 120.6(3)
C44 C43 Cl2 121.1(3)
C42 C43 Cl2 118.3(3)
C43 C44 C45 117.2(3)
C43 C44 H44A 121.4
C45 C44 H44A 121.4
C46 C45 C44 120.4(3)
C46 C45 H45A 119.8
C44 C45 H45A 119.8
N10 C46 C45 122.5(3)
N10 C46 H46A 118.8
C45 C46 H46A 118.8

loop_
_geom_bond_atom_site_label_1
_geom_bond_atom_site_label_2
_geom_bond_distance
Fe1 N2 1.958(2)
Fe1 N1 1.960(2)
Fe1 N4 1.961(2)
Fe1 N3 1.968(2)
Fe1 N10 1.989(2)
Fe1 N9 2.009(2)
Cl1 C38 1.712(4)
Cl1 H38A 0.7482
Cl1A C40 1.756(5)
Cl1A H40A 0.8494
Cl2 C43 1.726(3)
O1 N5 1.219(3)
O2 N5 1.228(3)
O3 N6 1.206(4)
O4 N6 1.224(3)
O5 N7 1.222(4)
O6 N7 1.230(4)
O7 N8 1.228(4)
O8 N8 1.219(3)
N1 C4 1.376(4)
N1 C1 1.381(4)
N2 C9 1.377(4)
N2 C6 1.380(4)
N3 C14 1.373(4)
N3 C11 1.384(4)
N4 C19 1.369(4)
N4 C16 1.386(4)
N5 C5 1.476(4)
N6 C10 1.484(4)
N7 C15 1.488(4)
N8 C20 1.480(4)
N9 C41 1.335(4)
N9 C37 1.346(4)
N10 C42 1.348(4)
N10 C46 1.349(4)
C1 C20 1.391(4)
C1 C2 1.455(4)
C2 C3 1.365(4)
C2 C21 1.500(4)
C3 C4 1.452(4)
C3 C23 1.507(4)
C4 C5 1.400(4)
C5 C6 1.389(4)
C6 C7 1.458(4)
C7 C8 1.355(5)
C7 C25 1.507(4)
C8 C9 1.450(4)
C8 C27 1.526(5)
C9 C10 1.399(4)
C10 C11 1.380(4)
C11 C12 1.453(4)
C12 C13 1.356(4)
C12 C29 1.506(4)
C13 C14 1.455(4)
C13 C31 1.519(4)
C14 C15 1.393(4)
C15 C16 1.381(4)
C16 C17 1.456(4)
C17 C18 1.358(4)
C17 C33 1.499(4)
C18 C19 1.460(4)
C18 C35 1.504(4)
C19 C20 1.398(4)
C21 C22 1.520(5)
C21 H21A 0.9900
C21 H21B 0.9900
C22 H22A 0.9800
C22 H22B 0.9800
C22 H22C 0.9800
C23 C24 1.531(5)
C23 H23A 0.9900
C23 H23B 0.9900
C24 H24A 0.9800
C24 H24B 0.9800
C24 H24C 0.9800
C25 C26 1.524(5)
C25 H25A 0.9900
C25 H25B 0.9900
C26 H26A 0.9800
C26 H26B 0.9800
C26 H26C 0.9800
C27 C28 1.527(5)
C27 H27A 0.9900
C27 H27B 0.9900
C28 H28A 0.9800
C28 H28B 0.9800
C28 H28C 0.9800
C29 C30 1.514(5)
C29 H29A 0.9900
C29 H29B 0.9900
C30 H30A 0.9800
C30 H30B 0.9800
C30 H30C 0.9800
C31 C32 1.533(5)
C31 H31A 0.9900
C31 H31B 0.9900
C32 H32A 0.9800
C32 H32B 0.9800
C32 H32C 0.9800
C33 C34 1.525(5)
C33 H33A 0.9900
C33 H33B 0.9900
C34 H34A 0.9800
C34 H34B 0.9800
C34 H34C 0.9800
C35 C36 1.537(5)
C35 H35A 0.9900
C35 H35B 0.9900
C36 H36A 0.9800
C36 H36B 0.9800
C36 H36C 0.9800
C37 C38 1.378(4)
C37 H37A 0.9500
C38 C39 1.379(5)
C38 H38A 0.9656
C39 C40 1.373(5)
C39 H39A 0.9500
C40 C41 1.378(5)
C40 H40A 0.9697
C41 H41A 0.9500
C42 C43 1.375(4)
C42 H42A 0.9500
C43 C44 1.368(5)
C44 C45 1.375(5)
C44 H44A 0.9500
C45 C46 1.370(4)
C45 H45A 0.9500
C46 H46A 0.9500
